data_7122714
loop_
_publ_author_name
'Li, Ruirui'
'Ju, Cheng-Wei'
'Zhao, Dongbing'

_publ_section_title
;
 Rhodium(III) vs. Cobalt(III): Mechanistically Distinct Three-Component
 C--H Bond Addition Cascade using Cp*RhIII Catalyst
;
_journal_name_full 'Chemical Communications'
_journal_paper_doi 10.1039/C8CC08792J
_journal_year 2018
_chemical_formula_sum 'C26 H27 N O4'
_chemical_formula_weight 417.48
_space_group_crystal_system monoclinic
_space_group_IT_number 14
_space_group_name_Hall '-P 2ybc'
_space_group_name_H-M_alt 'P 1 21/c 1'
_symmetry_space_group_name_Hall '-P 2ybc'
_symmetry_space_group_name_H-M 'P 1 21/c 1'
_atom_sites_solution_hydrogens geom
_audit_creation_method SHELXL-2014/8
_audit_update_record
;
2018-08-30 deposited with the CCDC.
2018-12-07 downloaded from the CCDC.
;
_cell_angle_alpha 90
_cell_angle_beta 104.44(3)
_cell_angle_gamma 90
_cell_formula_units_Z 4
_cell_length_a 11.119(2)
_cell_length_b 17.001(3)
_cell_length_c 12.332(3)
_cell_measurement_reflns_used 5013
_cell_measurement_temperature 113(2)
_cell_measurement_theta_max 27.8148
_cell_measurement_theta_min 1.7053
_cell_volume 2257.5(8)
_computing_cell_refinement crystalclear
_computing_data_collection crystalclear
_computing_data_reduction crystalclear
_computing_molecular_graphics 'Bruker SHELXTL'
_computing_publication_material 'Bruker SHELXTL'
_computing_structure_refinement 'SHELXL-97 (Sheldrick, 1997)'
_computing_structure_solution 'SHELXS-97 (Sheldrick, 1990)'
_diffrn_ambient_temperature 113(2)
_diffrn_measured_fraction_theta_full 0.999
_diffrn_measured_fraction_theta_max 0.999
_diffrn_measurement_device_type 'rigaku saturn'
_diffrn_radiation_type MoK\a
_diffrn_radiation_wavelength 0.71073
_diffrn_reflns_av_R_equivalents 0.0597
_diffrn_reflns_av_unetI/netI 0.0449
_diffrn_reflns_Laue_measured_fraction_full 0.999
_diffrn_reflns_Laue_measured_fraction_max 0.999
_diffrn_reflns_limit_h_max 13
_diffrn_reflns_limit_h_min -13
_diffrn_reflns_limit_k_max 20
_diffrn_reflns_limit_k_min -20
_diffrn_reflns_limit_l_max 14
_diffrn_reflns_limit_l_min -14
_diffrn_reflns_number 21378
_diffrn_reflns_point_group_measured_fraction_full 0.999
_diffrn_reflns_point_group_measured_fraction_max 0.999
_diffrn_reflns_theta_full 25.016
_diffrn_reflns_theta_max 25.016
_diffrn_reflns_theta_min 2.239
_diffrn_standards_decay_% 0
_diffrn_standards_interval_count 0
_diffrn_standards_interval_time 0
_diffrn_standards_number 0
_exptl_absorpt_coefficient_mu 0.082
_exptl_absorpt_correction_T_max 1.0000
_exptl_absorpt_correction_T_min 0.7779
_exptl_absorpt_correction_type multi-scan
_exptl_absorpt_process_details crystalclear
_exptl_crystal_density_diffrn 1.228
_exptl_crystal_F_000 888
_exptl_crystal_size_max 0.200
_exptl_crystal_size_mid 0.180
_exptl_crystal_size_min 0.120
_refine_diff_density_max 0.305
_refine_diff_density_min -0.235
_refine_diff_density_rms 0.047
_refine_ls_extinction_coef 0.017(2)
_refine_ls_extinction_expression Fc^*^=kFc[1+0.001xFc^2^\l^3^/sin(2\q)]^-1/4^
_refine_ls_extinction_method 'SHELXL-2014/8 (Sheldrick 2014'
_refine_ls_goodness_of_fit_ref 1.076
_refine_ls_hydrogen_treatment constr
_refine_ls_matrix_type full
_refine_ls_number_parameters 284
_refine_ls_number_reflns 3981
_refine_ls_number_restraints 0
_refine_ls_restrained_S_all 1.076
_refine_ls_R_factor_all 0.0728
_refine_ls_R_factor_gt 0.0554
_refine_ls_shift/su_max 0.001
_refine_ls_shift/su_mean 0.000
_refine_ls_structure_factor_coef Fsqd
_refine_ls_weighting_details 'w=1/[\s^2^(Fo^2^)+(0.0903P)^2^] where P=(Fo^2^+2Fc^2^)/3'
_refine_ls_weighting_scheme calc
_refine_ls_wR_factor_gt 0.1503
_refine_ls_wR_factor_ref 0.1628
_reflns_Friedel_coverage 0.000
_reflns_number_gt 3050
_reflns_number_total 3981
_reflns_threshold_expression 'I > 2\s(I)'
_cod_data_source_file c8cc08792j2.cif
_cod_data_source_block shelxl_CCDC1
_cod_depositor_comments
;
The following automatic conversions were performed:

'_exptl_absorpt_correction_type' value 'Multi-scan' changed to
'multi-scan' according to
/home/data/users/saulius/crontab/automatic-downloads/rss-feeds/RSC/lib/dictionaries/cif_core.dic
dictionary named 'cif_core.dic' version 2.4.2 from 2011-04-26.

Automatic conversion script
Id: cif_fix_values 4973 2017-02-22 13:04:09Z antanas 
;
_cod_original_cell_volume 2257.3(8)
_cod_database_code 7122714
_shelx_shelxl_version_number 2014/8
_shelx_space_group_comment
;
The symmetry employed for this shelxl refinement is uniquely defined
by the following loop, which should always be used as a source of
symmetry information in preference to the above space-group names.
They are only intended as comments.
;
_shelx_estimated_absorpt_t_min 0.984
_shelx_estimated_absorpt_t_max 0.990

loop_
_space_group_symop_operation_xyz
'x, y, z'
'-x, y+1/2, -z+1/2'
'-x, -y, -z'
'x, -y-1/2, z-1/2'

loop_
_atom_site_label
_atom_site_type_symbol
_atom_site_fract_x
_atom_site_fract_y
_atom_site_fract_z
_atom_site_U_iso_or_equiv
_atom_site_adp_type
_atom_site_occupancy
_atom_site_site_symmetry_order
_atom_site_calc_flag
_atom_site_refinement_flags_posn
_atom_site_refinement_flags_adp
O1 O 0.12406(16) 0.95001(11) 0.60640(16) 0.0592(5) Uani 1 1 d . .
O2 O 0.41414(15) 0.79831(9) 0.22899(12) 0.0449(4) Uani 1 1 d . .
H2 H 0.3847 0.8355 0.2592 0.067 Uiso 1 1 calc R U
O3 O 0.21353(17) 0.74352(12) 0.2936(2) 0.0952(9) Uani 1 1 d . .
O4 O 0.31757(14) 0.63983(9) 0.37964(14) 0.0498(5) Uani 1 1 d . .
N1 N 0.68949(16) 1.05477(10) 0.71859(14) 0.0348(4) Uani 1 1 d . .
C1 C 0.0567(3) 0.89427(17) 0.5258(2) 0.0660(8) Uani 1 1 d . .
H1A H 0.0666 0.9077 0.4512 0.099 Uiso 1 1 calc R U
H1B H -0.0315 0.8959 0.5253 0.099 Uiso 1 1 calc R U
H1C H 0.0893 0.8413 0.5460 0.099 Uiso 1 1 calc R U
C2 C 0.2500(2) 0.95474(13) 0.61999(19) 0.0371(5) Uani 1 1 d . .
C3 C 0.3113(2) 1.00864(13) 0.69951(19) 0.0416(6) Uani 1 1 d . .
H3 H 0.2655 1.0401 0.7388 0.050 Uiso 1 1 calc R U
C4 C 0.4387(2) 1.01644(12) 0.72142(19) 0.0370(5) Uani 1 1 d . .
H4 H 0.4795 1.0534 0.7760 0.044 Uiso 1 1 calc R U
C5 C 0.50933(19) 0.97096(11) 0.66487(17) 0.0304(5) Uani 1 1 d . .
C6 C 0.44631(19) 0.91676(11) 0.58365(16) 0.0290(5) Uani 1 1 d . .
C7 C 0.31677(19) 0.90975(12) 0.56207(17) 0.0328(5) Uani 1 1 d . .
H7 H 0.2744 0.8736 0.5069 0.039 Uiso 1 1 calc R U
C8 C 0.64627(19) 0.98091(11) 0.69410(16) 0.0312(5) Uani 1 1 d . .
C9 C 0.7280(2) 0.91755(13) 0.70028(19) 0.0397(6) Uani 1 1 d . .
H9 H 0.6964 0.8657 0.6854 0.048 Uiso 1 1 calc R U
C10 C 0.8549(2) 0.93050(14) 0.7281(2) 0.0459(6) Uani 1 1 d . .
H10 H 0.9111 0.8879 0.7317 0.055 Uiso 1 1 calc R U
C11 C 0.8988(2) 1.00660(14) 0.7504(2) 0.0467(6) Uani 1 1 d . .
H11 H 0.9853 1.0176 0.7685 0.056 Uiso 1 1 calc R U
C12 C 0.8130(2) 1.06588(13) 0.74563(19) 0.0416(6) Uani 1 1 d . .
H12 H 0.8432 1.1179 0.7625 0.050 Uiso 1 1 calc R U
C13 C 0.51016(18) 0.86792(12) 0.51484(16) 0.0300(5) Uani 1 1 d . .
H13 H 0.5741 0.8916 0.4874 0.036 Uiso 1 1 calc R U
C14 C 0.48286(19) 0.79341(12) 0.48979(16) 0.0320(5) Uani 1 1 d . .
H14 H 0.4267 0.7686 0.5258 0.038 Uiso 1 1 calc R U
C15 C 0.5328(2) 0.74456(12) 0.40937(17) 0.0344(5) Uani 1 1 d . .
H15 H 0.6001 0.7760 0.3892 0.041 Uiso 1 1 calc R U
C16 C 0.5923(2) 0.66674(13) 0.4618(2) 0.0434(6) Uani 1 1 d . .
H16A H 0.5315 0.6375 0.4928 0.052 Uiso 1 1 calc R U
H16B H 0.6129 0.6339 0.4026 0.052 Uiso 1 1 calc R U
C17 C 0.7085(2) 0.68061(12) 0.55357(19) 0.0371(5) Uani 1 1 d . .
C18 C 0.7023(2) 0.69101(12) 0.6634(2) 0.0399(6) Uani 1 1 d . .
H18 H 0.6240 0.6888 0.6811 0.048 Uiso 1 1 calc R U
C19 C 0.8090(2) 0.70463(13) 0.7483(2) 0.0482(6) Uani 1 1 d . .
H19 H 0.8030 0.7104 0.8234 0.058 Uiso 1 1 calc R U
C20 C 0.9221(2) 0.70977(14) 0.7245(3) 0.0564(7) Uani 1 1 d . .
H20 H 0.9945 0.7202 0.7823 0.068 Uiso 1 1 calc R U
C21 C 0.9303(2) 0.69954(16) 0.6149(3) 0.0644(8) Uani 1 1 d . .
H21 H 1.0088 0.7027 0.5977 0.077 Uiso 1 1 calc R U
C22 C 0.8253(2) 0.68485(15) 0.5312(2) 0.0549(7) Uani 1 1 d . .
H22 H 0.8324 0.6774 0.4567 0.066 Uiso 1 1 calc R U
C23 C 0.4301(2) 0.73169(13) 0.29952(18) 0.0385(5) Uani 1 1 d . .
H23 H 0.4583 0.6876 0.2582 0.046 Uiso 1 1 calc R U
C24 C 0.3081(2) 0.70703(13) 0.3216(2) 0.0480(6) Uani 1 1 d . .
C25 C 0.2079(3) 0.61174(18) 0.4106(3) 0.0780(10) Uani 1 1 d . .
H25A H 0.1413 0.6005 0.3424 0.094 Uiso 1 1 calc R U
H25B H 0.1773 0.6524 0.4546 0.094 Uiso 1 1 calc R U
C26 C 0.2406(3) 0.5381(2) 0.4791(3) 0.0846(10) Uani 1 1 d . .
H26A H 0.2691 0.4978 0.4345 0.127 Uiso 1 1 calc R U
H26B H 0.1672 0.5190 0.5014 0.127 Uiso 1 1 calc R U
H26C H 0.3069 0.5497 0.5461 0.127 Uiso 1 1 calc R U

loop_
_atom_site_aniso_label
_atom_site_aniso_U_11
_atom_site_aniso_U_22
_atom_site_aniso_U_33
_atom_site_aniso_U_23
_atom_site_aniso_U_13
_atom_site_aniso_U_12
O1 0.0464(11) 0.0642(12) 0.0691(13) -0.0113(9) 0.0183(9) 0.0008(9)
O2 0.0517(10) 0.0428(9) 0.0376(9) -0.0036(7) 0.0065(8) 0.0115(7)
O3 0.0350(11) 0.0567(13) 0.187(3) 0.0343(14) 0.0149(14) 0.0079(9)
O4 0.0420(10) 0.0423(10) 0.0604(11) -0.0035(8) 0.0037(8) -0.0016(7)
N1 0.0391(11) 0.0308(10) 0.0339(10) 0.0008(8) 0.0077(8) -0.0037(8)
C1 0.0514(17) 0.0723(19) 0.073(2) -0.0121(16) 0.0142(15) -0.0100(14)
C2 0.0344(12) 0.0378(13) 0.0407(13) 0.0041(10) 0.0126(10) 0.0020(10)
C3 0.0468(14) 0.0374(13) 0.0458(14) -0.0055(10) 0.0216(12) 0.0033(10)
C4 0.0467(14) 0.0290(11) 0.0372(13) -0.0040(9) 0.0141(11) -0.0037(10)
C5 0.0385(12) 0.0249(10) 0.0288(11) 0.0037(8) 0.0104(9) 0.0010(9)
C6 0.0367(12) 0.0234(10) 0.0272(10) 0.0053(8) 0.0084(9) 0.0037(8)
C7 0.0359(12) 0.0306(11) 0.0311(11) -0.0003(9) 0.0068(9) 0.0012(9)
C8 0.0407(12) 0.0276(11) 0.0255(11) 0.0013(8) 0.0089(9) 0.0015(9)
C9 0.0443(13) 0.0308(12) 0.0404(13) 0.0006(10) 0.0039(11) 0.0019(10)
C10 0.0396(13) 0.0422(14) 0.0523(15) 0.0013(11) 0.0044(11) 0.0096(11)
C11 0.0358(13) 0.0481(15) 0.0530(15) 0.0026(12) 0.0052(11) 0.0017(11)
C12 0.0401(13) 0.0367(13) 0.0453(14) 0.0011(10) 0.0054(11) -0.0043(10)
C13 0.0299(11) 0.0320(11) 0.0270(11) 0.0021(9) 0.0051(9) 0.0033(9)
C14 0.0323(11) 0.0326(12) 0.0303(11) -0.0001(9) 0.0061(9) 0.0015(9)
C15 0.0334(11) 0.0331(12) 0.0347(12) -0.0059(9) 0.0049(10) 0.0036(9)
C16 0.0409(13) 0.0385(13) 0.0467(14) -0.0075(11) 0.0033(11) 0.0073(10)
C17 0.0344(12) 0.0306(11) 0.0449(14) 0.0050(10) 0.0074(10) 0.0072(9)
C18 0.0372(13) 0.0344(12) 0.0478(14) 0.0015(10) 0.0099(11) 0.0040(10)
C19 0.0497(15) 0.0402(14) 0.0475(15) -0.0008(11) -0.0012(12) 0.0043(11)
C20 0.0371(15) 0.0444(15) 0.075(2) 0.0110(13) -0.0096(13) 0.0005(11)
C21 0.0286(13) 0.0713(19) 0.092(2) 0.0354(17) 0.0134(15) 0.0061(12)
C22 0.0452(15) 0.0669(17) 0.0559(16) 0.0212(13) 0.0189(13) 0.0187(13)
C23 0.0397(13) 0.0333(12) 0.0376(13) -0.0070(10) 0.0002(10) 0.0083(10)
C24 0.0385(14) 0.0316(13) 0.0653(17) -0.0101(12) -0.0031(12) 0.0016(11)
C25 0.0519(18) 0.0617(19) 0.117(3) 0.0052(19) 0.0147(18) -0.0177(14)
C26 0.119(3) 0.083(2) 0.0541(19) 0.0025(17) 0.0250(19) -0.014(2)

loop_
_atom_type_symbol
_atom_type_description
_atom_type_scat_dispersion_real
_atom_type_scat_dispersion_imag
_atom_type_scat_source
C C 0.0033 0.0016 'International Tables Vol C Tables 4.2.6.8 and 6.1.1.4'
H H 0.0000 0.0000 'International Tables Vol C Tables 4.2.6.8 and 6.1.1.4'
N N 0.0061 0.0033 'International Tables Vol C Tables 4.2.6.8 and 6.1.1.4'
O O 0.0106 0.0060 'International Tables Vol C Tables 4.2.6.8 and 6.1.1.4'

loop_
_geom_angle_atom_site_label_1
_geom_angle_atom_site_label_2
_geom_angle_atom_site_label_3
_geom_angle
C2 O1 C1 117.53(18)
C23 O2 H2 109.5
C24 O4 C25 117.6(2)
C12 N1 C8 118.08(18)
O1 C1 H1A 109.5
O1 C1 H1B 109.5
H1A C1 H1B 109.5
O1 C1 H1C 109.5
H1A C1 H1C 109.5
H1B C1 H1C 109.5
O1 C2 C7 124.6(2)
O1 C2 C3 115.52(19)
C7 C2 C3 119.8(2)
C4 C3 C2 119.98(19)
C4 C3 H3 120.0
C2 C3 H3 120.0
C3 C4 C5 121.6(2)
C3 C4 H4 119.2
C5 C4 H4 119.2
C4 C5 C6 118.11(19)
C4 C5 C8 118.90(18)
C6 C5 C8 122.98(18)
C7 C6 C5 119.64(18)
C7 C6 C13 117.23(18)
C5 C6 C13 123.08(18)
C2 C7 C6 120.87(19)
C2 C7 H7 119.6
C6 C7 H7 119.6
N1 C8 C9 120.88(19)
N1 C8 C5 116.51(17)
C9 C8 C5 122.58(18)
C10 C9 C8 119.9(2)
C10 C9 H9 120.0
C8 C9 H9 120.0
C9 C10 C11 119.0(2)
C9 C10 H10 120.5
C11 C10 H10 120.5
C12 C11 C10 117.9(2)
C12 C11 H11 121.0
C10 C11 H11 121.0
N1 C12 C11 124.1(2)
N1 C12 H12 117.9
C11 C12 H12 117.9
C14 C13 C6 123.64(19)
C14 C13 H13 118.2
C6 C13 H13 118.2
C13 C14 C15 125.69(19)
C13 C14 H14 117.2
C15 C14 H14 117.2
C14 C15 C16 112.79(17)
C14 C15 C23 109.94(17)
C16 C15 C23 112.86(17)
C14 C15 H15 107.0
C16 C15 H15 107.0
C23 C15 H15 107.0
C17 C16 C15 112.13(18)
C17 C16 H16A 109.2
C15 C16 H16A 109.2
C17 C16 H16B 109.2
C15 C16 H16B 109.2
H16A C16 H16B 107.9
C18 C17 C22 117.6(2)
C18 C17 C16 120.8(2)
C22 C17 C16 121.7(2)
C17 C18 C19 121.0(2)
C17 C18 H18 119.5
C19 C18 H18 119.5
C20 C19 C18 120.5(2)
C20 C19 H19 119.7
C18 C19 H19 119.7
C19 C20 C21 119.3(2)
C19 C20 H20 120.3
C21 C20 H20 120.3
C22 C21 C20 120.2(2)
C22 C21 H21 119.9
C20 C21 H21 119.9
C21 C22 C17 121.3(3)
C21 C22 H22 119.4
C17 C22 H22 119.4
O2 C23 C24 110.70(18)
O2 C23 C15 112.10(17)
C24 C23 C15 112.35(19)
O2 C23 H23 107.1
C24 C23 H23 107.1
C15 C23 H23 107.1
O3 C24 O4 123.0(2)
O3 C24 C23 124.7(2)
O4 C24 C23 112.30(19)
O4 C25 C26 108.7(2)
O4 C25 H25A 109.9
C26 C25 H25A 109.9
O4 C25 H25B 109.9
C26 C25 H25B 109.9
H25A C25 H25B 108.3
C25 C26 H26A 109.5
C25 C26 H26B 109.5
H26A C26 H26B 109.5
C25 C26 H26C 109.5
H26A C26 H26C 109.5
H26B C26 H26C 109.5

loop_
_geom_bond_atom_site_label_1
_geom_bond_atom_site_label_2
_geom_bond_distance
O1 C2 1.371(3)
O1 C1 1.441(3)
O2 C23 1.412(3)
O2 H2 0.8400
O3 C24 1.195(3)
O4 C24 1.338(3)
O4 C25 1.447(3)
N1 C12 1.343(3)
N1 C8 1.351(3)
C1 H1A 0.9800
C1 H1B 0.9800
C1 H1C 0.9800
C2 C7 1.382(3)
C2 C3 1.390(3)
C3 C4 1.381(3)
C3 H3 0.9500
C4 C5 1.405(3)
C4 H4 0.9500
C5 C6 1.412(3)
C5 C8 1.484(3)
C6 C7 1.403(3)
C6 C13 1.488(3)
C7 H7 0.9500
C8 C9 1.399(3)
C9 C10 1.384(3)
C9 H9 0.9500
C10 C11 1.386(3)
C10 H10 0.9500
C11 C12 1.379(3)
C11 H11 0.9500
C12 H12 0.9500
C13 C14 1.321(3)
C13 H13 0.9500
C14 C15 1.502(3)
C14 H14 0.9500
C15 C16 1.547(3)
C15 C23 1.554(3)
C15 H15 1.0000
C16 C17 1.509(3)
C16 H16A 0.9900
C16 H16B 0.9900
C17 C18 1.384(3)
C17 C22 1.394(3)
C18 C19 1.392(3)
C18 H18 0.9500
C19 C20 1.363(3)
C19 H19 0.9500
C20 C21 1.388(4)
C20 H20 0.9500
C21 C22 1.375(4)
C21 H21 0.9500
C22 H22 0.9500
C23 C24 1.508(3)
C23 H23 1.0000
C25 C26 1.503(4)
C25 H25A 0.9900
C25 H25B 0.9900
C26 H26A 0.9800
C26 H26B 0.9800
C26 H26C 0.9800

loop_
_geom_hbond_atom_site_label_D
_geom_hbond_atom_site_label_H
_geom_hbond_atom_site_label_A
_geom_hbond_distance_DH
_geom_hbond_distance_HA
_geom_hbond_distance_DA
_geom_hbond_angle_DHA
_geom_hbond_site_symmetry_A
C12 H12 O3 0.95 2.49 3.279(3) 140.2 3_676
O2 H2 N1 0.84 2.09 2.891(2) 160.3 3_676

loop_
_geom_torsion_atom_site_label_1
_geom_torsion_atom_site_label_2
_geom_torsion_atom_site_label_3
_geom_torsion_atom_site_label_4
_geom_torsion
C1 O1 C2 C7 -0.2(3)
C1 O1 C2 C3 -179.3(2)
O1 C2 C3 C4 178.40(19)
C7 C2 C3 C4 -0.8(3)
C2 C3 C4 C5 0.1(3)
C3 C4 C5 C6 0.4(3)
C3 C4 C5 C8 -178.66(19)
C4 C5 C6 C7 -0.1(3)
C8 C5 C6 C7 178.86(17)
C4 C5 C6 C13 177.24(17)
C8 C5 C6 C13 -3.8(3)
O1 C2 C7 C6 -178.08(19)
C3 C2 C7 C6 1.0(3)
C5 C6 C7 C2 -0.6(3)
C13 C6 C7 C2 -178.09(18)
C12 N1 C8 C9 2.0(3)
C12 N1 C8 C5 179.88(18)
C4 C5 C8 N1 -36.9(3)
C6 C5 C8 N1 144.08(19)
C4 C5 C8 C9 140.9(2)
C6 C5 C8 C9 -38.1(3)
N1 C8 C9 C10 -2.2(3)
C5 C8 C9 C10 -179.95(19)
C8 C9 C10 C11 0.6(3)
C9 C10 C11 C12 1.1(4)
C8 N1 C12 C11 -0.2(3)
C10 C11 C12 N1 -1.3(4)
C7 C6 C13 C14 -42.6(3)
C5 C6 C13 C14 139.9(2)
C6 C13 C14 C15 171.88(18)
C13 C14 C15 C16 126.7(2)
C13 C14 C15 C23 -106.4(2)
C14 C15 C16 C17 -66.6(2)
C23 C15 C16 C17 168.06(19)
C15 C16 C17 C18 89.0(3)
C15 C16 C17 C22 -89.8(2)
C22 C17 C18 C19 -0.5(3)
C16 C17 C18 C19 -179.3(2)
C17 C18 C19 C20 1.5(3)
C18 C19 C20 C21 -1.4(4)
C19 C20 C21 C22 0.4(4)
C20 C21 C22 C17 0.6(4)
C18 C17 C22 C21 -0.6(3)
C16 C17 C22 C21 178.3(2)
C14 C15 C23 O2 78.4(2)
C16 C15 C23 O2 -154.76(18)
C14 C15 C23 C24 -47.0(2)
C16 C15 C23 C24 79.8(2)
C25 O4 C24 O3 -1.0(4)
C25 O4 C24 C23 177.3(2)
O2 C23 C24 O3 -7.5(3)
C15 C23 C24 O3 118.6(3)
O2 C23 C24 O4 174.24(18)
C15 C23 C24 O4 -59.6(2)
C24 O4 C25 C26 -177.5(2)
